data_7054664
loop_
_publ_author_name
'Bustos, Carlos'
'Molins, Elies'
'C\'arcamo, Juan-Guillermo'
'Aguilar, Marcelo N.'
'S\'anchez, Christian'
'Moreno-Villoslada, Ignacio'
'Nishide, Hiroyuki'
'Mes\'ias-Salazar, Angela'
'Zarate, Ximena'
'Schott, Eduardo'

_publ_section_title
;
 New 3,4,5-trisubstituted isoxazole derivatives with potential biological
 properties
;
_journal_issue 6
_journal_name_full 'New J. Chem.'
_journal_page_first 4295
_journal_paper_doi 10.1039/C4NJ02427C
_journal_volume 39
_journal_year 2015
_chemical_compound_source 'synthesis as described'
_chemical_formula_moiety 'C11 H10 Br1 N3 O1'
_chemical_formula_sum 'C11 H10 Br N3 O'
_chemical_formula_weight 280.12
_chemical_name_systematic
;
?
;
_space_group_IT_number 14
_symmetry_cell_setting monoclinic
_symmetry_Int_Tables_number 14
_symmetry_space_group_name_Hall '-P 2yn'
_symmetry_space_group_name_H-M 'P 1 21/n 1'
_atom_sites_solution_hydrogens geom
_atom_sites_solution_primary direct
_atom_sites_solution_secondary difmap
_audit_conform_dict_location ftp://ftp.iucr.org/pub/cif_core.dic
_audit_conform_dict_name cif_core.dic
_audit_conform_dict_version 2.3
_audit_creation_date 2011-11-14T23:22:15-00:00
_audit_creation_method 'WinGX routine CIF_UPDATE'
_audit_update_record
;
2012-05-17 deposited with the CCDC.
2015-02-09 downloaded from the CCDC.
;
_cell_angle_alpha 90
_cell_angle_beta 102.177(6)
_cell_angle_gamma 90
_cell_formula_units_Z 16
_cell_length_a 13.5334(6)
_cell_length_b 12.3004(8)
_cell_length_c 28.098(2)
_cell_measurement_temperature 294(2)
_cell_volume 4572.1(5)
_computing_structure_refinement 'SHELXL-97 (Sheldrick, 1997)'
_diffrn_ambient_temperature 294(2)
_diffrn_measured_fraction_theta_full 0.91
_diffrn_measured_fraction_theta_max 0.91
_diffrn_radiation_monochromator graphite
_diffrn_radiation_type MoK\a
_diffrn_radiation_wavelength 0.71073
_diffrn_reflns_av_R_equivalents 0.0931
_diffrn_reflns_av_unetI/netI 0.0923
_diffrn_reflns_limit_h_max 18
_diffrn_reflns_limit_h_min -17
_diffrn_reflns_limit_k_max 15
_diffrn_reflns_limit_k_min -16
_diffrn_reflns_limit_l_max 38
_diffrn_reflns_limit_l_min -38
_diffrn_reflns_number 50022
_diffrn_reflns_theta_full 29.36
_diffrn_reflns_theta_max 29.36
_diffrn_reflns_theta_min 2.88
_exptl_absorpt_coefficient_mu 3.578
_exptl_absorpt_correction_type none
_exptl_crystal_colour orange
_exptl_crystal_density_diffrn 1.628
_exptl_crystal_density_method 'not measured'
_exptl_crystal_description prism
_exptl_crystal_F_000 2240
_exptl_crystal_size_max 0.38
_exptl_crystal_size_mid 0.23
_exptl_crystal_size_min 0.09
_refine_diff_density_max 0.574
_refine_diff_density_min -0.555
_refine_diff_density_rms 0.094
_refine_ls_extinction_method none
_refine_ls_goodness_of_fit_ref 1.056
_refine_ls_hydrogen_treatment constr
_refine_ls_matrix_type full
_refine_ls_number_parameters 594
_refine_ls_number_reflns 11446
_refine_ls_number_restraints 246
_refine_ls_restrained_S_all 1.067
_refine_ls_R_factor_all 0.1773
_refine_ls_R_factor_gt 0.0789
_refine_ls_shift/su_max 0.008
_refine_ls_shift/su_mean 0
_refine_ls_structure_factor_coef Fsqd
_refine_ls_weighting_details 'calc w=1/[\s^2^(Fo^2^)+(0.0376P)^2^+8.9544P] where P=(Fo^2^+2Fc^2^)/3'
_refine_ls_weighting_scheme calc
_refine_ls_wR_factor_gt 0.1448
_refine_ls_wR_factor_ref 0.179
_reflns_number_gt 5333
_reflns_number_total 11446
_reflns_threshold_expression >2sigma(I)
_cod_data_source_file c4nj02427c2.cif
_cod_data_source_block str1241
_cod_depositor_comments 'Adding full bibliography for 7054664--7054665.cif.'
_cod_original_sg_symbol_H-M 'P 21/n'
_cod_original_formula_sum 'C11 H10 Br1 N3 O1'
_cod_database_code 7054664

loop_
_symmetry_equiv_pos_as_xyz
'x, y, z'
'-x+1/2, y+1/2, -z+1/2'
'-x, -y, -z'
'x-1/2, -y-1/2, z-1/2'

loop_
_atom_site_label
_atom_site_type_symbol
_atom_site_fract_x
_atom_site_fract_y
_atom_site_fract_z
_atom_site_U_iso_or_equiv
_atom_site_adp_type
_atom_site_occupancy
_atom_site_symmetry_multiplicity
_atom_site_calc_flag
_atom_site_refinement_flags
_atom_site_disorder_assembly
_atom_site_disorder_group
Br1 Br 0.28353(5) 0.26066(7) 0.48681(3) 0.0647(2) Uani 1 1 d D A .
C1 C -0.3132(4) 0.2527(6) 0.4940(2) 0.0541(18) Uani 1 1 d D . .
C2 C -0.3804(4) 0.3369(6) 0.4920(2) 0.0541(18) Uani 1 1 d D . .
O3 O -0.4715(3) 0.2991(4) 0.49425(17) 0.0666(14) Uani 1 1 d D . .
N4 N -0.4645(4) 0.1816(4) 0.49670(19) 0.0514(14) Uani 1 1 d D A .
C5 C -0.3693(5) 0.1570(5) 0.4972(2) 0.0535(18) Uani 1 1 d D A .
C6 C -0.057(2) 0.245(3) 0.489(5) 0.095(11) Uani 0.5 1 d PDU A 1
C7 C 0.0039(6) 0.1569(8) 0.5025(3) 0.089(3) Uani 1 1 d D . .
H7 H -0.0225 0.0935 0.5129 0.106 Uiso 1 1 calc R A 1
C8 C 0.1037(5) 0.1618(6) 0.5005(2) 0.064(2) Uani 1 1 d D A .
H8 H 0.1441 0.1001 0.5069 0.077 Uiso 1 1 calc R . .
C9 C 0.1443(4) 0.2585(6) 0.4890(2) 0.0506(17) Uani 1 1 d D . .
C10 C 0.0867(5) 0.3503(6) 0.4786(3) 0.067(2) Uani 1 1 d D A .
H10 H 0.1145 0.4153 0.4707 0.08 Uiso 1 1 calc R . .
C11 C -0.0146(6) 0.3427(9) 0.4803(3) 0.096(3) Uani 1 1 d D . .
H11 H -0.0546 0.4048 0.4753 0.115 Uiso 1 1 calc R A 1
C12 C -0.3661(6) 0.4564(6) 0.4898(3) 0.072(2) Uani 1 1 d D . .
H12A H -0.4141 0.4858 0.4628 0.108 Uiso 1 1 calc R A .
H12B H -0.2988 0.4716 0.4857 0.108 Uiso 1 1 calc R . .
H12C H -0.376 0.489 0.5195 0.108 Uiso 1 1 calc R . .
C13 C -0.3418(6) 0.0403(6) 0.4982(3) 0.074(2) Uani 1 1 d D . .
H13A H -0.4001 -0.003 0.4997 0.111 Uiso 1 1 calc R A .
H13B H -0.2894 0.026 0.5264 0.111 Uiso 1 1 calc R . .
H13C H -0.3181 0.0224 0.4693 0.111 Uiso 1 1 calc R . .
N1 N -0.2155(7) 0.2850(9) 0.4896(5) 0.045(3) Uani 0.5 1 d PD A 1
N2 N -0.1544(7) 0.2075(9) 0.4955(5) 0.049(2) Uani 0.5 1 d PD A 1
N2A N -0.1667(8) 0.3047(10) 0.4906(5) 0.049(2) Uani 0.5 1 d P A 2
N1A N -0.2068(9) 0.2152(10) 0.4963(5) 0.045(3) Uani 0.5 1 d P A 2
C6A C -0.054(3) 0.251(4) 0.496(5) 0.095(11) Uani 0.5 1 d P A 2
Br2 Br 0.17085(4) -0.00999(6) 0.61772(3) 0.0571(2) Uani 1 1 d D . .
C1B C -0.4271(4) 0.0109(5) 0.62500(19) 0.0403(14) Uani 1 1 d D . .
C2B C -0.4807(4) -0.0860(5) 0.6262(2) 0.0444(15) Uani 1 1 d D . .
O3B O -0.5762(3) -0.0632(4) 0.62574(19) 0.0767(16) Uani 1 1 d D . .
N4B N -0.5877(3) 0.0537(4) 0.62295(17) 0.0356(11) Uani 1 1 d D . .
C5B C -0.4966(4) 0.0928(5) 0.6220(2) 0.0430(15) Uani 1 1 d D . .
C6B C -0.1682(4) -0.0377(5) 0.6245(2) 0.0409(15) Uani 1 1 d D . .
C7B C -0.1253(4) 0.0638(5) 0.6217(2) 0.0481(17) Uani 1 1 d D . .
H7B H -0.1641 0.1263 0.6214 0.058 Uiso 1 1 calc R . .
C8B C -0.0246(4) 0.0717(5) 0.6194(2) 0.0505(17) Uani 1 1 d D . .
H8B H 0.0047 0.1395 0.6174 0.061 Uiso 1 1 calc R . .
C9B C 0.0322(4) -0.0215(5) 0.6199(2) 0.0420(15) Uani 1 1 d D . .
C10B C -0.0091(4) -0.1224(5) 0.6235(2) 0.0501(17) Uani 1 1 d D . .
H10B H 0.0304 -0.1846 0.6244 0.06 Uiso 1 1 calc R . .
C11B C -0.1091(4) -0.1306(5) 0.6257(2) 0.0457(16) Uani 1 1 d D . .
H11B H -0.1376 -0.1988 0.6279 0.055 Uiso 1 1 calc R . .
C12B C -0.4511(5) -0.2025(5) 0.6276(2) 0.0546(18) Uani 1 1 d D . .
H12D H -0.5097 -0.2471 0.6267 0.082 Uiso 1 1 calc R . .
H12E H -0.4022 -0.2168 0.6571 0.082 Uiso 1 1 calc R . .
H12F H -0.4222 -0.2189 0.6 0.082 Uiso 1 1 calc R . .
C13B C -0.4841(5) 0.2125(5) 0.6175(2) 0.0535(17) Uani 1 1 d D . .
H13D H -0.5098 0.2342 0.5843 0.08 Uiso 1 1 calc R . .
H13E H -0.4138 0.2309 0.6268 0.08 Uiso 1 1 calc R . .
H13F H -0.5208 0.2495 0.6384 0.08 Uiso 1 1 calc R . .
N1B N -0.3248(3) 0.0281(4) 0.62301(17) 0.0449(13) Uani 1 1 d D . .
N2B N -0.2714(4) -0.0564(4) 0.62703(17) 0.0433(12) Uani 1 1 d D . .
Br3 Br 0.03543(4) 0.25615(6) 0.73591(3) 0.0540(2) Uani 1 1 d D . .
C1C C -0.5626(4) 0.2442(5) 0.7459(2) 0.0375(14) Uani 1 1 d D . .
C2C C -0.6161(4) 0.3414(4) 0.7476(2) 0.0384(14) Uani 1 1 d D . .
O3C O -0.7119(3) 0.3187(4) 0.74762(19) 0.0717(15) Uani 1 1 d D . .
N4C N -0.7206(3) 0.2035(3) 0.74540(17) 0.0323(11) Uani 1 1 d D . .
C5C C -0.6318(4) 0.1619(5) 0.7436(2) 0.0422(15) Uani 1 1 d D . .
C6C C -0.3034(4) 0.2884(5) 0.7436(2) 0.0376(14) Uani 1 1 d D . .
C7C C -0.2649(4) 0.1884(5) 0.7359(2) 0.0491(17) Uani 1 1 d D . .
H7C H -0.3065 0.1275 0.7321 0.059 Uiso 1 1 calc R . .
C8C C -0.1634(4) 0.1782(5) 0.7338(3) 0.0572(19) Uani 1 1 d D . .
H8C H -0.1368 0.1102 0.7293 0.069 Uiso 1 1 calc R . .
C9C C -0.1030(4) 0.2681(5) 0.7385(2) 0.0377(14) Uani 1 1 d D . .
C10C C -0.1418(4) 0.3692(5) 0.7455(2) 0.0471(16) Uani 1 1 d D . .
H10C H -0.1007 0.4305 0.7486 0.056 Uiso 1 1 calc R . .
C11C C -0.2414(4) 0.3780(5) 0.7480(2) 0.0481(17) Uani 1 1 d D . .
H11C H -0.2678 0.4461 0.7526 0.058 Uiso 1 1 calc R . .
C12C C -0.5824(5) 0.4568(5) 0.7491(2) 0.0507(16) Uani 1 1 d D . .
H12G H -0.6381 0.5036 0.7511 0.076 Uiso 1 1 calc R . .
H12H H -0.5584 0.4733 0.7201 0.076 Uiso 1 1 calc R . .
H12I H -0.5288 0.468 0.777 0.076 Uiso 1 1 calc R . .
C13C C -0.6220(4) 0.0425(5) 0.7409(2) 0.0498(17) Uani 1 1 d D . .
H13G H -0.5528 0.0238 0.7416 0.075 Uiso 1 1 calc R . .
H13H H -0.6639 0.0165 0.7111 0.075 Uiso 1 1 calc R . .
H13I H -0.6431 0.0095 0.768 0.075 Uiso 1 1 calc R . .
N1C N -0.4602(3) 0.2234(4) 0.74372(17) 0.0394(12) Uani 1 1 d D . .
N2C N -0.4061(3) 0.3074(4) 0.74642(17) 0.0371(11) Uani 1 1 d D . .
Br4 Br -0.40221(4) 0.50166(6) 0.63215(3) 0.0593(2) Uani 1 1 d D . .
C1D C 0.1981(4) 0.5058(5) 0.6295(2) 0.0399(14) Uani 1 1 d D . .
C2D C 0.2679(4) 0.5893(5) 0.6330(2) 0.0431(15) Uani 1 1 d D . .
O3D O 0.3578(3) 0.5481(4) 0.62983(16) 0.0564(12) Uani 1 1 d D . .
N4D N 0.3465(3) 0.4323(4) 0.62534(18) 0.0443(13) Uani 1 1 d D . .
C5D C 0.2515(4) 0.4100(5) 0.6254(2) 0.0432(15) Uani 1 1 d D . .
C6D C -0.0614(4) 0.4662(4) 0.6274(2) 0.0364(14) Uani 1 1 d D . .
C7D C -0.1283(4) 0.3812(5) 0.6123(2) 0.0444(15) Uani 1 1 d D . .
H7D H -0.1051 0.3166 0.6014 0.053 Uiso 1 1 calc R . .
C8D C -0.2296(4) 0.3926(5) 0.6136(2) 0.0505(17) Uani 1 1 d D . .
H8D H -0.2746 0.3361 0.6031 0.061 Uiso 1 1 calc R . .
C9D C -0.2629(4) 0.4870(5) 0.6301(2) 0.0435(15) Uani 1 1 d D . .
C10D C -0.1974(4) 0.5722(5) 0.6454(2) 0.0455(16) Uani 1 1 d D . .
H10D H -0.221 0.6364 0.6565 0.055 Uiso 1 1 calc R . .
C11D C -0.0960(4) 0.5610(5) 0.6442(2) 0.0437(15) Uani 1 1 d D . .
H11D H -0.0513 0.6177 0.6547 0.052 Uiso 1 1 calc R . .
C12D C 0.2598(5) 0.7086(5) 0.6378(2) 0.0511(17) Uani 1 1 d D . .
H12J H 0.2822 0.7437 0.6115 0.077 Uiso 1 1 calc R . .
H12K H 0.3012 0.7316 0.6682 0.077 Uiso 1 1 calc R . .
H12L H 0.1907 0.7279 0.6369 0.077 Uiso 1 1 calc R . .
C13D C 0.2175(5) 0.2950(5) 0.6219(3) 0.0551(18) Uani 1 1 d D . .
H13J H 0.1684 0.2846 0.5922 0.083 Uiso 1 1 calc R . .
H13K H 0.1878 0.2779 0.6492 0.083 Uiso 1 1 calc R . .
H13L H 0.2744 0.2483 0.6222 0.083 Uiso 1 1 calc R . .
N1D N 0.0966(3) 0.5277(4) 0.63176(17) 0.0413(12) Uani 1 1 d D . .
N2D N 0.0407(3) 0.4445(4) 0.62402(17) 0.0413(12) Uani 1 1 d D . .

loop_
_atom_site_aniso_label
_atom_site_aniso_U_11
_atom_site_aniso_U_22
_atom_site_aniso_U_33
_atom_site_aniso_U_23
_atom_site_aniso_U_13
_atom_site_aniso_U_12
Br1 0.0358(3) 0.0745(6) 0.0857(6) -0.0070(4) 0.0176(4) -0.0061(4)
C1 0.036(3) 0.087(6) 0.042(4) -0.012(4) 0.014(3) -0.018(4)
C2 0.034(3) 0.082(6) 0.046(4) -0.010(4) 0.009(3) -0.001(4)
O3 0.042(3) 0.091(4) 0.071(3) -0.002(3) 0.022(2) 0.006(3)
N4 0.046(3) 0.051(4) 0.059(4) -0.006(3) 0.014(3) -0.007(3)
C5 0.042(4) 0.076(5) 0.042(4) -0.012(3) 0.007(3) 0.013(4)
C6 0.039(5) 0.221(13) 0.03(3) -0.016(11) 0.012(7) -0.037(7)
C7 0.067(6) 0.139(9) 0.066(6) -0.017(6) 0.027(5) -0.049(6)
C8 0.056(4) 0.075(6) 0.062(5) 0.000(4) 0.016(4) -0.020(4)
C9 0.030(3) 0.072(5) 0.049(4) -0.002(4) 0.008(3) -0.009(3)
C10 0.056(4) 0.081(6) 0.065(5) 0.014(4) 0.017(4) 0.007(4)
C11 0.059(5) 0.176(11) 0.055(5) 0.018(6) 0.018(4) 0.049(6)
C12 0.071(5) 0.076(6) 0.075(5) -0.006(4) 0.029(4) -0.017(4)
C13 0.080(5) 0.081(6) 0.061(5) -0.002(4) 0.014(4) 0.021(5)
N1 0.038(4) 0.058(7) 0.042(5) -0.009(6) 0.015(4) -0.023(7)
N2 0.032(4) 0.054(5) 0.064(5) -0.003(5) 0.015(4) -0.001(4)
N2A 0.032(4) 0.054(5) 0.064(5) -0.003(5) 0.015(4) -0.001(4)
N1A 0.038(4) 0.058(7) 0.042(5) -0.009(6) 0.015(4) -0.023(7)
C6A 0.039(5) 0.221(13) 0.03(3) -0.016(11) 0.012(7) -0.037(7)
Br2 0.0318(3) 0.0585(5) 0.0833(5) 0.0039(4) 0.0168(3) -0.0017(3)
C1B 0.047(3) 0.043(4) 0.034(3) -0.003(3) 0.015(3) -0.007(3)
C2B 0.033(3) 0.051(4) 0.049(4) -0.002(3) 0.008(3) 0.002(3)
O3B 0.048(3) 0.092(4) 0.091(4) -0.008(3) 0.017(3) -0.017(3)
N4B 0.023(2) 0.032(3) 0.055(3) -0.005(2) 0.014(2) 0.000(2)
C5B 0.034(3) 0.051(4) 0.046(4) -0.005(3) 0.012(3) 0.008(3)
C6B 0.026(3) 0.054(4) 0.045(4) 0.002(3) 0.012(3) 0.001(3)
C7B 0.035(3) 0.038(4) 0.074(5) 0.006(3) 0.019(3) 0.002(3)
C8B 0.037(3) 0.038(4) 0.079(5) 0.005(3) 0.020(3) -0.002(3)
C9B 0.028(3) 0.050(4) 0.050(4) 0.002(3) 0.014(3) -0.011(3)
C10B 0.037(3) 0.046(4) 0.065(5) -0.003(3) 0.008(3) 0.008(3)
C11B 0.043(3) 0.028(3) 0.064(4) -0.005(3) 0.007(3) -0.001(3)
C12B 0.049(4) 0.053(4) 0.063(5) 0.001(3) 0.016(3) -0.005(3)
C13B 0.043(3) 0.048(4) 0.072(5) 0.001(3) 0.017(3) 0.007(3)
N1B 0.041(3) 0.042(3) 0.052(3) -0.001(2) 0.012(2) 0.002(2)
N2B 0.047(3) 0.036(3) 0.048(3) -0.001(2) 0.013(2) 0.003(3)
Br3 0.0301(3) 0.0509(4) 0.0831(5) 0.0023(4) 0.0168(3) 0.0002(3)
C1C 0.029(3) 0.051(4) 0.036(3) 0.006(3) 0.015(3) 0.007(3)
C2C 0.025(3) 0.043(4) 0.051(4) 0.003(3) 0.017(3) 0.008(3)
O3C 0.052(3) 0.075(4) 0.092(4) 0.002(3) 0.023(3) 0.012(3)
N4C 0.017(2) 0.020(3) 0.063(3) -0.001(2) 0.015(2) -0.0019(18)
C5C 0.046(4) 0.039(4) 0.042(4) 0.003(3) 0.010(3) -0.008(3)
C6C 0.031(3) 0.041(4) 0.041(4) 0.002(3) 0.009(3) 0.003(3)
C7C 0.029(3) 0.037(4) 0.084(5) -0.002(3) 0.017(3) -0.009(3)
C8C 0.042(4) 0.037(4) 0.096(6) -0.007(4) 0.024(4) -0.003(3)
C9C 0.023(3) 0.044(4) 0.047(4) 0.003(3) 0.009(2) -0.003(3)
C10C 0.027(3) 0.035(4) 0.083(5) 0.005(3) 0.021(3) -0.002(3)
C11C 0.038(3) 0.038(4) 0.071(5) -0.001(3) 0.016(3) 0.000(3)
C12C 0.050(4) 0.038(4) 0.066(4) 0.001(3) 0.016(3) 0.005(3)
C13C 0.037(3) 0.053(4) 0.061(4) 0.003(3) 0.015(3) -0.005(3)
N1C 0.035(3) 0.037(3) 0.048(3) 0.005(2) 0.014(2) -0.004(2)
N2C 0.031(2) 0.035(3) 0.048(3) 0.003(2) 0.014(2) 0.001(2)
Br4 0.0306(3) 0.0593(5) 0.0885(6) 0.0017(4) 0.0139(3) -0.0001(3)
C1D 0.025(3) 0.051(4) 0.048(4) 0.007(3) 0.018(3) 0.000(3)
C2D 0.039(3) 0.048(4) 0.046(4) 0.004(3) 0.018(3) 0.000(3)
O3D 0.041(2) 0.053(3) 0.078(3) -0.001(2) 0.019(2) -0.002(2)
N4D 0.024(2) 0.049(3) 0.063(4) -0.004(3) 0.017(2) 0.002(2)
C5D 0.037(3) 0.049(4) 0.044(4) 0.001(3) 0.011(3) 0.004(3)
C6D 0.030(3) 0.035(3) 0.046(4) 0.004(3) 0.011(3) -0.003(2)
C7D 0.030(3) 0.038(4) 0.065(4) -0.008(3) 0.008(3) 0.001(3)
C8D 0.035(3) 0.050(4) 0.065(5) -0.012(3) 0.006(3) -0.012(3)
C9D 0.028(3) 0.046(4) 0.056(4) 0.003(3) 0.007(3) -0.004(3)
C10D 0.037(3) 0.032(3) 0.070(5) 0.000(3) 0.015(3) 0.000(3)
C11D 0.031(3) 0.036(4) 0.063(4) -0.006(3) 0.007(3) -0.005(3)
C12D 0.042(3) 0.044(4) 0.068(5) -0.001(3) 0.013(3) -0.004(3)
C13D 0.042(4) 0.046(4) 0.081(5) -0.006(4) 0.021(3) -0.002(3)
N1D 0.030(2) 0.041(3) 0.052(3) 0.005(2) 0.008(2) 0.000(2)
N2D 0.031(2) 0.044(3) 0.049(3) 0.004(2) 0.010(2) 0.004(2)

loop_
_atom_type_symbol
_atom_type_description
_atom_type_scat_dispersion_real
_atom_type_scat_dispersion_imag
_atom_type_scat_source
C C 0.0033 0.0016 'International Tables Vol C Tables 4.2.6.8 and 6.1.1.4'
H H 0 0 'International Tables Vol C Tables 4.2.6.8 and 6.1.1.4'
N N 0.0061 0.0033 'International Tables Vol C Tables 4.2.6.8 and 6.1.1.4'
O O 0.0106 0.006 'International Tables Vol C Tables 4.2.6.8 and 6.1.1.4'
Br Br -0.2901 2.4595 'International Tables Vol C Tables 4.2.6.8 and 6.1.1.4'

loop_
_geom_angle_atom_site_label_1
_geom_angle_atom_site_label_2
_geom_angle_atom_site_label_3
_geom_angle
C2 C1 N1 114.2(7)
C2 C1 C5 105.7(5)
N1 C1 C5 140.0(7)
C2 C1 N1A 148.8(7)
C5 C1 N1A 105.4(7)
O3 C2 C1 110.3(6)
O3 C2 C12 118.6(6)
C1 C2 C12 131.1(6)
C2 O3 N4 107.4(5)
C5 N4 O3 106.4(5)
N4 C5 C1 110.1(6)
N4 C5 C13 117.5(6)
C1 C5 C13 132.2(6)
C7 C6 C11 119.0(14)
C7 C6 N2 103.0(13)
C11 C6 N2 137.3(19)
C8 C7 C6 120.1(10)
C8 C7 C6A 120.0(12)
C7 C8 C9 119.6(7)
C10 C9 C8 121.7(6)
C10 C9 Br1 120.4(5)
C8 C9 Br1 117.8(5)
C9 C10 C11 117.4(7)
C6A C11 C10 121.9(12)
C6 C11 C10 121.6(10)
N2 N1 C1 112.3(10)
N1 N2 C6 109.4(12)
N1A N2A C6A 92.9(15)
N2A N1A C1 99.4(11)
C11 C6A C7 118(3)
C11 C6A N2A 93.2(18)
C7 C6A N2A 147(2)
C5B C1B C2B 106.0(5)
C5B C1B N1B 123.6(5)
C2B C1B N1B 130.2(5)
O3B C2B C1B 109.3(5)
O3B C2B C12B 117.6(5)
C1B C2B C12B 133.2(5)
C2B O3B N4B 107.8(5)
C5B N4B O3B 105.7(4)
N4B C5B C1B 111.1(5)
N4B C5B C13B 118.8(5)
C1B C5B C13B 130.1(5)
C7B C6B C11B 119.7(5)
C7B C6B N2B 124.9(5)
C11B C6B N2B 115.4(5)
C8B C7B C6B 119.7(6)
C9B C8B C7B 119.7(6)
C10B C9B C8B 121.2(5)
C10B C9B Br2 119.4(4)
C8B C9B Br2 119.4(4)
C11B C10B C9B 119.4(6)
C10B C11B C6B 120.4(6)
N2B N1B C1B 114.9(5)
N1B N2B C6B 114.2(5)
C5C C1C C2C 106.2(4)
C5C C1C N1C 121.8(5)
C2C C1C N1C 131.9(5)
O3C C2C C1C 109.4(5)
O3C C2C C12C 119.6(5)
C1C C2C C12C 131.0(5)
C2C O3C N4C 106.3(4)
C5C N4C O3C 108.7(4)
N4C C5C C1C 109.3(5)
N4C C5C C13C 118.7(5)
C1C C5C C13C 132.0(5)
C7C C6C C11C 119.2(5)
C7C C6C N2C 124.2(5)
C11C C6C N2C 116.5(5)
C6C C7C C8C 119.9(5)
C9C C8C C7C 119.9(6)
C8C C9C C10C 120.4(5)
C8C C9C Br3 120.7(4)
C10C C9C Br3 119.0(4)
C11C C10C C9C 119.2(5)
C10C C11C C6C 121.4(6)
N2C N1C C1C 114.2(5)
N1C N2C C6C 115.0(4)
C2D C1D C5D 105.9(4)
C2D C1D N1D 120.6(5)
C5D C1D N1D 133.4(5)
O3D C2D C1D 109.3(5)
O3D C2D C12D 117.9(5)
C1D C2D C12D 132.8(5)
C2D O3D N4D 107.5(4)
C5D N4D O3D 107.1(4)
N4D C5D C1D 110.3(5)
N4D C5D C13D 119.2(5)
C1D C5D C13D 130.5(5)
C11D C6D C7D 119.7(5)
C11D C6D N2D 125.7(5)
C7D C6D N2D 114.6(5)
C8D C7D C6D 120.0(5)
C9D C8D C7D 119.7(5)
C8D C9D C10D 121.0(5)
C8D C9D Br4 119.5(4)
C10D C9D Br4 119.5(4)
C9D C10D C11D 119.4(5)
C6D C11D C10D 120.2(5)
N2D N1D C1D 113.0(5)
N1D N2D C6D 112.9(5)

loop_
_geom_bond_atom_site_label_1
_geom_bond_atom_site_label_2
_geom_bond_distance
Br1 C9 1.899(5)
C1 C2 1.372(8)
C1 N1 1.411(10)
C1 C5 1.413(8)
C1 N1A 1.500(14)
C2 O3 1.330(7)
C2 C12 1.486(8)
O3 N4 1.450(7)
N4 C5 1.321(7)
C5 C13 1.481(8)
C6 C7 1.373(16)
C6 C11 1.375(15)
C6 N2 1.437(14)
C7 C8 1.365(9)
C7 C6A 1.39(3)
C8 C9 1.378(8)
C9 C10 1.368(8)
C10 C11 1.385(9)
C11 C6A 1.37(3)
N1 N2 1.249(13)
N2A N1A 1.253(16)
N2A C6A 1.63(3)
Br2 C9B 1.896(5)
C1B C5B 1.368(7)
C1B C2B 1.399(7)
C1B N1B 1.413(6)
C2B O3B 1.320(6)
C2B C12B 1.487(8)
O3B N4B 1.446(6)
N4B C5B 1.330(6)
C5B C13B 1.490(8)
C6B C7B 1.386(8)
C6B C11B 1.392(7)
C6B N2B 1.432(6)
C7B C8B 1.381(7)
C8B C9B 1.378(7)
C9B C10B 1.374(7)
C10B C11B 1.371(7)
N1B N2B 1.258(6)
Br3 C9C 1.896(5)
C1C C5C 1.370(7)
C1C C2C 1.403(7)
C1C N1C 1.424(6)
C2C O3C 1.326(6)
C2C C12C 1.489(7)
O3C N4C 1.423(6)
N4C C5C 1.317(6)
C5C C13C 1.479(7)
C6C C7C 1.370(7)
C6C C11C 1.375(7)
C6C N2C 1.427(6)
C7C C8C 1.393(7)
C8C C9C 1.365(7)
C9C C10C 1.380(7)
C10C C11C 1.369(7)
N1C N2C 1.259(6)
Br4 C9D 1.907(5)
C1D C2D 1.385(7)
C1D C5D 1.399(7)
C1D N1D 1.414(6)
C2D O3D 1.338(6)
C2D C12D 1.480(7)
O3D N4D 1.435(6)
N4D C5D 1.314(6)
C5D C13D 1.484(8)
C6D C11D 1.377(7)
C6D C7D 1.389(7)
C6D N2D 1.430(6)
C7D C8D 1.385(7)
C8D C9D 1.362(7)
C9D C10D 1.382(7)
C10D C11D 1.386(7)
N1D N2D 1.264(6)

loop_
_geom_torsion_atom_site_label_1
_geom_torsion_atom_site_label_2
_geom_torsion_atom_site_label_3
_geom_torsion_atom_site_label_4
_geom_torsion
N1 C1 C2 O3 177.2(7)
C5 C1 C2 O3 0.7(7)
N1A C1 C2 O3 -175.7(13)
N1 C1 C2 C12 -5.4(12)
C5 C1 C2 C12 178.1(7)
N1A C1 C2 C12 1.8(19)
C1 C2 O3 N4 -1.5(7)
C12 C2 O3 N4 -179.3(6)
C2 O3 N4 C5 1.7(7)
O3 N4 C5 C1 -1.3(7)
O3 N4 C5 C13 -178.4(5)
C2 C1 C5 N4 0.5(7)
N1 C1 C5 N4 -174.5(10)
N1A C1 C5 N4 178.5(7)
C2 C1 C5 C13 176.9(7)
N1 C1 C5 C13 1.9(16)
N1A C1 C5 C13 -5.0(11)
C11 C6 C7 C8 -9(14)
N2 C6 C7 C8 179(4)
N2 C6 C7 C6A -90(15)
C6 C7 C8 C9 5(7)
C6A C7 C8 C9 -5(7)
C7 C8 C9 C10 -1.0(11)
C7 C8 C9 Br1 179.9(6)
C8 C9 C10 C11 0.2(11)
Br1 C9 C10 C11 179.3(5)
C7 C6 C11 C6A -87(15)
N2 C6 C11 C6A 82(16)
C7 C6 C11 C10 8(14)
N2 C6 C11 C10 177(12)
C9 C10 C11 C6A 6(7)
C9 C10 C11 C6 -4(7)
C2 C1 N1 N2 174.6(10)
C5 C1 N1 N2 -10.7(19)
N1A C1 N1 N2 1.1(13)
C1 N1 N2 C6 179(6)
C7 C6 N2 N1 173(6)
C11 C6 N2 N1 3(17)
C6A N2A N1A C1 178(5)
C2 C1 N1A N2A -7(2)
N1 C1 N1A N2A 4.5(12)
C5 C1 N1A N2A 176.7(9)
C6 C11 C6A C7 79(13)
C10 C11 C6A C7 -12(14)
C10 C11 C6A N2A 177.2(18)
C8 C7 C6A C11 11(14)
C6 C7 C6A C11 -83(17)
C8 C7 C6A N2A 174(15)
C6 C7 C6A N2A 80(18)
N1A N2A C6A C11 168(6)
N1A N2A C6A C7 0E1(2)
C5B C1B C2B O3B -2.3(7)
N1B C1B C2B O3B -177.2(6)
C5B C1B C2B C12B 177.7(7)
N1B C1B C2B C12B 2.7(11)
C1B C2B O3B N4B 1.5(7)
C12B C2B O3B N4B -178.4(5)
C2B O3B N4B C5B -0.1(7)
O3B N4B C5B C1B -1.3(7)
O3B N4B C5B C13B 178.0(5)
C2B C1B C5B N4B 2.2(7)
N1B C1B C5B N4B 177.6(5)
C2B C1B C5B C13B -177.0(6)
N1B C1B C5B C13B -1.6(10)
C11B C6B C7B C8B 0.9(9)
N2B C6B C7B C8B -179.8(6)
C6B C7B C8B C9B -0.1(10)
C7B C8B C9B C10B -1.0(10)
C7B C8B C9B Br2 -179.0(5)
C8B C9B C10B C11B 1.2(10)
Br2 C9B C10B C11B 179.2(5)
C9B C10B C11B C6B -0.4(10)
C7B C6B C11B C10B -0.7(9)
N2B C6B C11B C10B 180.0(5)
C5B C1B N1B N2B 179.1(5)
C2B C1B N1B N2B -6.8(9)
C1B N1B N2B C6B 179.5(5)
C7B C6B N2B N1B 4.8(8)
C11B C6B N2B N1B -175.9(5)
C5C C1C C2C O3C 1.6(7)
N1C C1C C2C O3C 177.8(6)
C5C C1C C2C C12C -178.2(6)
N1C C1C C2C C12C -2.0(11)
C1C C2C O3C N4C -0.6(7)
C12C C2C O3C N4C 179.2(5)
C2C O3C N4C C5C -0.7(7)
O3C N4C C5C C1C 1.7(7)
O3C N4C C5C C13C -179.7(5)
C2C C1C C5C N4C -2.0(7)
N1C C1C C5C N4C -178.7(5)
C2C C1C C5C C13C 179.6(6)
N1C C1C C5C C13C 3.0(10)
C11C C6C C7C C8C 1.7(9)
N2C C6C C7C C8C -179.9(6)
C6C C7C C8C C9C -1.4(10)
C7C C8C C9C C10C 0.5(10)
C7C C8C C9C Br3 179.9(5)
C8C C9C C10C C11C 0.1(10)
Br3 C9C C10C C11C -179.3(5)
C9C C10C C11C C6C 0.2(10)
C7C C6C C11C C10C -1.1(9)
N2C C6C C11C C10C -179.6(6)
C5C C1C N1C N2C -179.8(5)
C2C C1C N1C N2C 4.4(9)
C1C N1C N2C C6C -179.2(4)
C7C C6C N2C N1C 3.5(8)
C11C C6C N2C N1C -178.1(5)
C5D C1D C2D O3D 1.6(7)
N1D C1D C2D O3D -180.0(5)
C5D C1D C2D C12D 179.7(7)
N1D C1D C2D C12D -1.8(10)
C1D C2D O3D N4D -1.5(7)
C12D C2D O3D N4D -179.9(5)
C2D O3D N4D C5D 0.7(7)
O3D N4D C5D C1D 0.3(7)
O3D N4D C5D C13D -179.1(5)
C2D C1D C5D N4D -1.2(7)
N1D C1D C5D N4D -179.3(6)
C2D C1D C5D C13D 178.1(7)
N1D C1D C5D C13D 0.0(11)
C11D C6D C7D C8D 0.9(9)
N2D C6D C7D C8D -179.6(6)
C6D C7D C8D C9D -0.7(10)
C7D C8D C9D C10D 0.5(10)
C7D C8D C9D Br4 -179.5(5)
C8D C9D C10D C11D -0.4(10)
Br4 C9D C10D C11D 179.6(5)
C7D C6D C11D C10D -0.9(9)
N2D C6D C11D C10D 179.7(6)
C9D C10D C11D C6D 0.6(9)
C2D C1D N1D N2D 174.4(5)
C5D C1D N1D N2D -7.6(9)
C1D N1D N2D C6D 178.7(4)
C11D C6D N2D N1D -9.4(8)
C7D C6D N2D N1D 171.2(5)
